data_4063038
_journal_name_full Organometallics
_journal_paper_doi 10.1021/om0498394
_journal_year 2004
_chemical_formula_moiety 'C30 H26 Br2 N2 Ni '
_chemical_formula_sum 'C30 H26 Br2 N2 Ni'
_chemical_formula_weight 633.06
_space_group_IT_number 14
_symmetry_cell_setting monoclinic
_symmetry_space_group_name_Hall '-P 2yn'
_symmetry_space_group_name_H-M 'P 1 21/n 1'
_cell_angle_alpha 90
_cell_angle_beta 108.1(1)
_cell_angle_gamma 90
_cell_formula_units_Z 4
_cell_length_a 12.08(2)
_cell_length_b 14.76(3)
_cell_length_c 16.46(3)
_cell_measurement_temperature 123.1
_cell_volume 2790(8)
_exptl_crystal_density_diffrn 1.507
_cod_original_sg_symbol_H-M 'P 21/n'
_cod_original_formula_sum 'C30 H26 Br2 N2 Ni '
_cod_database_code 4063038

loop_
_symmetry_equiv_pos_as_xyz
x,y,z
-x,-y,-z
-x+1/2,y+1/2,-z+1/2
x+1/2,-y+1/2,z+1/2

loop_
_atom_site_label
_atom_site_type_symbol
_atom_site_fract_x
_atom_site_fract_y
_atom_site_fract_z
_atom_site_U_iso_or_equiv
_atom_site_adp_type
_atom_site_occupancy
_atom_site_symmetry_multiplicity
_atom_site_calc_flag
_atom_site_refinement_flags
_atom_site_disorder_assembly
_atom_site_disorder_group
Br(1) Br 0.72810(3) -0.07777(2) 0.47093(2) 0.0369(1) Uani 1.00 1 d . . .
Br(2) Br 1.00602(3) -0.19114(2) 0.70582(2) 0.02514(8) Uani 1.00 1 d . . .
Ni(1) Ni 0.86929(3) -0.13464(2) 0.58657(2) 0.0191(1) Uani 1.00 1 d . . .
N(1) N 0.9670(2) 0.0511(1) 0.6321(1) 0.0210(7) Uani 1.00 1 d . . .
N(2) N 0.7856(2) -0.3222(1) 0.5323(1) 0.0220(7) Uani 1.00 1 d . . .
C(1) C 0.9282(3) -0.0196(2) 0.6143(1) 0.0208(8) Uani 1.00 1 d . . .
C(2) C 1.0167(3) 0.1373(2) 0.6568(1) 0.0215(8) Uani 1.00 1 d . . .
C(3) C 1.1354(3) 0.1428(2) 0.6927(2) 0.0291(9) Uani 1.00 1 d . . .
C(4) C 1.1849(3) 0.2257(2) 0.7203(2) 0.035(1) Uani 1.00 1 d . . .
C(5) C 1.1151(3) 0.3014(2) 0.7111(2) 0.039(1) Uani 1.00 1 d . . .
C(6) C 0.9958(3) 0.2947(2) 0.6752(2) 0.0316(9) Uani 1.00 1 d . . .
C(7) C 0.9419(3) 0.2120(2) 0.6457(1) 0.0222(8) Uani 1.00 1 d . . .
C(8) C 0.8150(3) 0.2048(2) 0.6046(2) 0.0214(8) Uani 1.00 1 d . . .
C(9) C 0.7383(3) 0.2134(2) 0.6539(2) 0.0287(9) Uani 1.00 1 d . . .
C(10) C 0.6199(3) 0.2087(2) 0.6133(2) 0.038(1) Uani 1.00 1 d . . .
C(11) C 0.5751(3) 0.1959(2) 0.5266(2) 0.039(1) Uani 1.00 1 d . . .
C(12) C 0.6502(3) 0.1862(2) 0.4784(2) 0.0330(9) Uani 1.00 1 d . . .
C(13) C 0.7693(3) 0.1909(2) 0.5157(2) 0.0250(8) Uani 1.00 1 d . . .
C(14) C 0.7856(3) 0.2252(2) 0.7502(2) 0.045(1) Uani 1.00 1 d . . .
C(15) C 0.8481(3) 0.1822(2) 0.4612(2) 0.038(1) Uani 1.00 1 d . . .
C(16) C 0.8152(3) -0.2500(2) 0.5547(2) 0.0230(8) Uani 1.00 1 d . . .
C(17) C 0.7482(3) -0.4069(2) 0.4945(2) 0.0207(8) Uani 1.00 1 d . . .
C(18) C 0.6874(3) -0.4078(2) 0.4073(2) 0.0248(8) Uani 1.00 1 d . . .
C(19) C 0.6513(3) -0.4895(2) 0.3682(2) 0.0264(8) Uani 1.00 1 d . . .
C(20) C 0.6755(3) -0.5690(2) 0.4149(2) 0.0276(9) Uani 1.00 1 d . . .
C(21) C 0.7347(3) -0.5663(2) 0.5018(2) 0.0243(8) Uani 1.00 1 d . . .
C(22) C 0.7737(2) -0.4855(2) 0.5442(1) 0.0188(8) Uani 1.00 1 d . . .
C(23) C 0.8366(3) -0.4841(2) 0.6384(1) 0.0192(8) Uani 1.00 1 d . . .
C(24) C 0.7736(3) -0.5081(2) 0.6945(2) 0.0238(8) Uani 1.00 1 d . . .
C(25) C 0.8334(3) -0.5124(2) 0.7812(2) 0.0320(9) Uani 1.00 1 d . . .
C(26) C 0.9498(3) -0.4942(2) 0.8127(2) 0.0328(9) Uani 1.00 1 d . . .
C(27) C 1.0099(3) -0.4691(2) 0.7577(2) 0.0281(9) Uani 1.00 1 d . . .
C(28) C 0.9547(3) -0.4641(2) 0.6695(2) 0.0220(8) Uani 1.00 1 d . . .
C(29) C 0.6455(3) -0.5261(2) 0.6624(2) 0.040(1) Uani 1.00 1 d . . .
C(30) C 1.0264(3) -0.4400(2) 0.6122(2) 0.0328(9) Uani 1.00 1 d . . .
H(1) H 1.1824(3) 0.0901(2) 0.6986(2) 0.034(1) Uiso 1.00 1 c . . .
H(2) H 1.2669(3) 0.2310(2) 0.7450(2) 0.040(1) Uiso 1.00 1 c . . .
H(3) H 1.1494(3) 0.3587(2) 0.7299(2) 0.045(1) Uiso 1.00 1 c . . .
H(4) H 0.9491(3) 0.3473(2) 0.6711(2) 0.037(1) Uiso 1.00 1 c . . .
H(5) H 0.5681(3) 0.2150(2) 0.6461(2) 0.049(2) Uiso 1.00 1 c . . .
H(6) H 0.4933(3) 0.1928(2) 0.5000(2) 0.044(1) Uiso 1.00 1 c . . .
H(7) H 0.6191(3) 0.1779(2) 0.4184(2) 0.039(1) Uiso 1.00 1 c . . .
H(8) H 0.7604(3) 0.1762(2) 0.7774(2) 0.058(2) Uiso 1.00 1 c . . .
H(9) H 0.8683(3) 0.2267(2) 0.7679(2) 0.058(2) Uiso 1.00 1 c . . .
H(10) H 0.7569(3) 0.2805(2) 0.7653(2) 0.058(2) Uiso 1.00 1 c . . .
H(11) H 0.8347(3) 0.1257(2) 0.4320(2) 0.047(1) Uiso 1.00 1 c . . .
H(12) H 0.8327(3) 0.2301(2) 0.4206(2) 0.047(1) Uiso 1.00 1 c . . .
H(13) H 0.9269(3) 0.1853(2) 0.4964(2) 0.047(1) Uiso 1.00 1 c . . .
H(14) H 0.6708(3) -0.3530(2) 0.3756(2) 0.028(1) Uiso 1.00 1 c . . .
H(15) H 0.6097(3) -0.4913(2) 0.3089(2) 0.030(1) Uiso 1.00 1 c . . .
H(16) H 0.6511(3) -0.6254(2) 0.3873(2) 0.031(1) Uiso 1.00 1 c . . .
H(17) H 0.7505(3) -0.6213(2) 0.5334(2) 0.028(1) Uiso 1.00 1 c . . .
H(18) H 0.7916(3) -0.5282(2) 0.8195(2) 0.039(1) Uiso 1.00 1 c . . .
H(19) H 0.9890(3) -0.4991(2) 0.8723(2) 0.037(1) Uiso 1.00 1 c . . .
H(20) H 1.0903(3) -0.4547(2) 0.7799(2) 0.031(1) Uiso 1.00 1 c . . .
H(21) H 0.6060(3) -0.4839(2) 0.6872(2) 0.052(2) Uiso 1.00 1 c . . .
H(22) H 0.6182(3) -0.5204(2) 0.6020(2) 0.052(2) Uiso 1.00 1 c . . .
H(23) H 0.6312(3) -0.5858(2) 0.6781(2) 0.052(2) Uiso 1.00 1 c . . .
H(24) H 1.0868(3) -0.4832(2) 0.6189(2) 0.039(1) Uiso 1.00 1 c . . .
H(25) H 0.9778(3) -0.4396(2) 0.5545(2) 0.039(1) Uiso 1.00 1 c . . .
H(26) H 1.0594(3) -0.3816(2) 0.6272(2) 0.039(1) Uiso 1.00 1 c . . .

loop_
_atom_site_aniso_label
_atom_site_aniso_U_11
_atom_site_aniso_U_22
_atom_site_aniso_U_33
_atom_site_aniso_U_12
_atom_site_aniso_U_13
_atom_site_aniso_U_23
Br(1) 0.0380(2) 0.0289(2) 0.0311(2) 0.0021(2) -0.0079(1) 0.0049(1)
Br(2) 0.0238(2) 0.0245(2) 0.0229(1) 0.0028(1) 0.0011(1) 0.0003(1)
Ni(1) 0.0210(2) 0.0145(2) 0.0198(2) -0.0004(2) 0.0035(1) -0.0009(1)
N(1) 0.022(2) 0.018(1) 0.024(1) -0.001(1) 0.007(1) -0.000(1)
N(2) 0.027(2) 0.016(1) 0.020(1) -0.002(1) 0.004(1) 0.0009(9)
C(1) 0.021(2) 0.020(2) 0.021(1) 0.006(1) 0.006(1) 0.001(1)
C(2) 0.028(2) 0.016(2) 0.020(1) -0.006(1) 0.008(1) -0.002(1)
C(3) 0.025(2) 0.027(2) 0.033(2) -0.002(2) 0.007(1) 0.004(1)
C(4) 0.023(2) 0.036(2) 0.040(2) -0.009(2) 0.002(1) 0.003(1)
C(5) 0.045(2) 0.024(2) 0.043(2) -0.013(2) 0.006(2) -0.002(1)
C(6) 0.034(2) 0.019(2) 0.039(2) -0.003(2) 0.007(2) -0.000(1)
C(7) 0.028(2) 0.017(2) 0.022(1) -0.003(1) 0.009(1) -0.000(1)
C(8) 0.026(2) 0.010(2) 0.029(1) -0.000(1) 0.010(1) 0.001(1)
C(9) 0.038(2) 0.016(2) 0.036(2) 0.000(1) 0.018(2) 0.001(1)
C(10) 0.032(2) 0.031(2) 0.060(2) 0.001(2) 0.029(2) 0.002(2)
C(11) 0.026(2) 0.033(2) 0.052(2) -0.003(2) 0.004(2) 0.002(2)
C(12) 0.033(2) 0.026(2) 0.037(2) -0.002(2) 0.006(1) 0.001(1)
C(13) 0.025(2) 0.020(2) 0.029(1) -0.004(2) 0.007(1) 0.000(1)
C(14) 0.057(3) 0.039(2) 0.048(2) 0.001(2) 0.030(2) 0.000(2)
C(15) 0.045(2) 0.042(2) 0.029(2) -0.002(2) 0.014(2) 0.000(1)
C(16) 0.021(2) 0.023(2) 0.024(1) 0.004(1) 0.005(1) 0.003(1)
C(17) 0.019(2) 0.018(2) 0.024(1) -0.004(1) 0.005(1) -0.004(1)
C(18) 0.026(2) 0.021(2) 0.024(1) -0.001(1) 0.003(1) 0.003(1)
C(19) 0.027(2) 0.028(2) 0.021(1) -0.003(2) 0.002(1) -0.005(1)
C(20) 0.023(2) 0.022(2) 0.032(2) -0.004(1) 0.001(1) -0.008(1)
C(21) 0.026(2) 0.014(2) 0.030(1) 0.001(1) 0.004(1) 0.002(1)
C(22) 0.014(2) 0.018(2) 0.024(1) -0.001(1) 0.006(1) 0.000(1)
C(23) 0.023(2) 0.012(1) 0.021(1) 0.001(1) 0.004(1) -0.001(1)
C(24) 0.024(2) 0.021(2) 0.027(1) 0.000(1) 0.009(1) 0.000(1)
C(25) 0.038(2) 0.029(2) 0.030(2) -0.000(2) 0.013(1) 0.002(1)
C(26) 0.045(2) 0.027(2) 0.022(1) 0.001(2) 0.004(1) -0.003(1)
C(27) 0.025(2) 0.025(2) 0.027(1) 0.001(2) -0.001(1) -0.008(1)
C(28) 0.022(2) 0.016(2) 0.027(1) 0.001(1) 0.005(1) -0.004(1)
C(29) 0.038(2) 0.044(2) 0.045(2) -0.005(2) 0.023(2) 0.003(2)
C(30) 0.025(2) 0.039(2) 0.032(2) -0.004(2) 0.006(1) -0.007(1)

loop_
_geom_bond_atom_site_label_1
_geom_bond_atom_site_label_2
_geom_bond_distance
_geom_bond_publ_flag
_geom_bond_site_symmetry_1
_geom_bond_site_symmetry_2
Br(1) Ni(1) 2.2857(4) yes . .
Br(2) Ni(1) 2.2949(4) yes . .
Ni(1) C(1) 1.843(3) yes . .
Ni(1) C(16) 1.840(3) yes . .
N(1) C(1) 1.145(4) yes . .
N(1) C(2) 1.411(4) yes . .
N(2) C(16) 1.149(4) yes . .
N(2) C(17) 1.407(3) yes . .
C(2) C(3) 1.374(4) yes . .
C(2) C(7) 1.402(4) yes . .
C(3) C(4) 1.376(4) yes . .
C(4) C(5) 1.379(5) yes . .
C(5) C(6) 1.381(5) yes . .
C(6) C(7) 1.397(4) yes . .
C(7) C(8) 1.476(4) yes . .
C(8) C(9) 1.414(5) yes . .
C(8) C(13) 1.410(3) yes . .
C(9) C(10) 1.381(5) yes . .
C(9) C(14) 1.519(4) yes . .
C(10) C(11) 1.373(4) yes . .
C(11) C(12) 1.385(5) yes . .
C(12) C(13) 1.381(4) yes . .
C(13) C(15) 1.502(5) yes . .
C(17) C(18) 1.395(3) yes . .
C(17) C(22) 1.399(4) yes . .
C(18) C(19) 1.372(4) yes . .
C(19) C(20) 1.384(4) yes . .
C(20) C(21) 1.387(3) yes . .
C(21) C(22) 1.389(4) yes . .
C(22) C(23) 1.500(3) yes . .
C(23) C(24) 1.411(5) yes . .
C(23) C(28) 1.391(4) yes . .
C(24) C(25) 1.387(3) yes . .
C(24) C(29) 1.496(4) yes . .
C(25) C(26) 1.367(5) yes . .
C(26) C(27) 1.376(5) yes . .
C(27) C(28) 1.399(3) yes . .
C(28) C(30) 1.507(5) yes . .
